data_4134259
loop_
_publ_author_name
'Yu, Hao'
'Li, Songsong'
'Schwieter, Kenneth E.'
'Liu, Yun'
'Sun, Boran'
'Moore, Jeffrey S.'
'Schroeder, Charles M.'

_publ_contact_author
; 
Danielle L. Gray 
University of Illinois 
School of Chemical Sciences, Box 59-1 
505 South Mathews Avenue 
Urbana, Illinois  61801 
USA 
;
_publ_section_title
;
 Charge Transport in Sequence-Defined Conjugated Oligomers.
;
_journal_name_full 'Journal of the American Chemical Society'
_journal_paper_doi 10.1021/jacs.0c00043
_journal_year 2020
_chemical_formula_moiety
; 
C25.74 H19.74 N3 O3 S1.82, 0.18(C7 H7 S) 
;
_chemical_formula_sum 'C27 H21 N3 O3 S2'
_chemical_formula_weight 499.59
_space_group_crystal_system monoclinic
_space_group_IT_number 14
_space_group_name_Hall '-P 2ybc'
_space_group_name_H-M_alt 'P 1 21/c 1'
_atom_sites_solution_hydrogens geom
_audit_creation_method SHELXL-2016/6
_audit_update_record
; 
? 
;
_cell_angle_alpha 90
_cell_angle_beta 107.5010(10)
_cell_angle_gamma 90
_cell_formula_units_Z 4
_cell_length_a 9.9882(3)
_cell_length_b 16.7181(4)
_cell_length_c 14.9023(4)
_cell_measurement_reflns_used 41670
_cell_measurement_temperature 100(2)
_cell_measurement_theta_max 27.12
_cell_measurement_theta_min 2.44
_cell_volume 2373.26(11)
_computing_cell_refinement 'SAINT V8.37A (Bruker, 2014)'
_computing_data_collection 'APEX3 V2016.9-0 (Bruker, 2016)'
_computing_data_reduction
; 
SAINT V8.34A, XPREP v2014/2, (Bruker, 2014) SADABS V2016/2 
(Krause et al., 2015) 
;
_computing_molecular_graphics
; 
SHELXTL v2014-7 (Bruker, 2014), CrystalMaker v2.7.7 (CrystalMaker, 1994) 
;
_computing_publication_material 'XCIF V2014-2 (Bruker, 2014)'
_computing_structure_refinement 'SHELXL-2016-6 (Sheldrick, 2015a)'
_computing_structure_solution 'SHELXT-2014-5 (Sheldrick, 2015b)'
_diffrn_ambient_temperature 100(2)
_diffrn_measured_fraction_theta_full 1.000
_diffrn_measured_fraction_theta_max 0.999
_diffrn_measurement_device 'Bruker D8 Venture/Photon 100'
_diffrn_measurement_method 'profile data from \f and \w scans'
_diffrn_radiation_monochromator 'multilayer mirrors'
_diffrn_radiation_source 'microfocus sealed tube'
_diffrn_radiation_type MoK\a
_diffrn_radiation_wavelength 0.71073
_diffrn_radiation_wavelength_id dd40ssa
_diffrn_reflns_av_R_equivalents 0.0524
_diffrn_reflns_av_unetI/netI 0.0231
_diffrn_reflns_Laue_measured_fraction_full 1.000
_diffrn_reflns_Laue_measured_fraction_max 0.999
_diffrn_reflns_limit_h_max 12
_diffrn_reflns_limit_h_min -12
_diffrn_reflns_limit_k_max 21
_diffrn_reflns_limit_k_min -21
_diffrn_reflns_limit_l_max 19
_diffrn_reflns_limit_l_min -18
_diffrn_reflns_number 72191
_diffrn_reflns_point_group_measured_fraction_full 1.000
_diffrn_reflns_point_group_measured_fraction_max 0.999
_diffrn_reflns_theta_full 25.242
_diffrn_reflns_theta_max 27.152
_diffrn_reflns_theta_min 2.138
_exptl_absorpt_coefficient_mu 0.260
_exptl_absorpt_correction_T_max 0.9415
_exptl_absorpt_correction_T_min 0.8723
_exptl_absorpt_correction_type integration
_exptl_absorpt_process_details 'SADABS V2016/2 (Krause et al., 2015)'
_exptl_crystal_colour orange
_exptl_crystal_density_diffrn 1.398
_exptl_crystal_density_method 'not measured'
_exptl_crystal_description block
_exptl_crystal_F_000 1040
_exptl_crystal_id dd40ssa
_exptl_crystal_preparation
; 
The data crystal was mounted using oil (Paratone-N, Exxon) to a 
0.3 mm cryo-loop (Hampton Research) with the (0 -1 2) scattering 
planes roughly normal to the spindle axis. 
;
_exptl_crystal_size_max 0.588
_exptl_crystal_size_mid 0.290
_exptl_crystal_size_min 0.270
_refine_diff_density_max 0.325
_refine_diff_density_min -0.315
_refine_diff_density_rms 0.068
_refine_ls_extinction_coef 0.0492(17)
_refine_ls_extinction_expression Fc^*^=kFc[1+0.001xFc^2^\l^3^/sin(2\q)]^-1/4^
_refine_ls_extinction_method 'SHELXL-2016/6 (Sheldrick 2016)'
_refine_ls_goodness_of_fit_ref 1.338
_refine_ls_hydrogen_treatment constr
_refine_ls_matrix_type full
_refine_ls_number_parameters 632
_refine_ls_number_reflns 5250
_refine_ls_number_restraints 1863
_refine_ls_restrained_S_all 1.163
_refine_ls_R_factor_all 0.0702
_refine_ls_R_factor_gt 0.0672
_refine_ls_shift/su_max 0.000
_refine_ls_shift/su_mean 0.000
_refine_ls_structure_factor_coef Fsqd
_refine_ls_weighting_details 'w=1/[\s^2^(Fo^2^)+(0.0096P)^2^+5.0564P] where P=(Fo^2^+2Fc^2^)/3'
_refine_ls_weighting_scheme calc
_refine_ls_wR_factor_gt 0.1540
_refine_ls_wR_factor_ref 0.1551
_reflns_Friedel_coverage 0.000
_reflns_number_gt 4943
_reflns_number_total 5250
_reflns_threshold_expression 'I > 2\s(I)'
_cod_data_source_file ja0c00043_si_002.cif
_cod_data_source_block dd40ssa_final
_cod_original_sg_symbol_H-M 'P 21/c'
_cod_database_code 4134259
_shelx_shelxl_version_number 2016/6
_shelx_space_group_comment
; 
The symmetry employed for this shelxl refinement is uniquely defined 
by the following loop, which should always be used as a source of 
symmetry information in preference to the above space-group names. 
They are only intended as comments. 
;
_shelx_estimated_absorpt_t_min 0.862
_shelx_estimated_absorpt_t_max 0.933

loop_
_space_group_symop_operation_xyz
'x, y, z'
'-x, y+1/2, -z+1/2'
'-x, -y, -z'
'x, -y-1/2, z-1/2'

loop_
_atom_site_label
_atom_site_type_symbol
_atom_site_fract_x
_atom_site_fract_y
_atom_site_fract_z
_atom_site_U_iso_or_equiv
_atom_site_adp_type
_atom_site_occupancy
_atom_site_site_symmetry_order
_atom_site_calc_flag
_atom_site_refinement_flags_posn
_atom_site_refinement_flags_adp
_atom_site_refinement_flags_occupancy
_atom_site_disorder_assembly
_atom_site_disorder_group
O1 O 1.0399(2) 0.31139(13) 0.55138(14) 0.0250(5) Uani 1 1 d . . . . .
N1 N 0.8932(2) 0.27424(14) 0.41407(16) 0.0199(5) Uani 1 1 d . . . . .
C7 C 0.9311(3) 0.36633(17) 0.52876(19) 0.0208(6) Uani 1 1 d D . . . .
C8 C 1.0087(3) 0.25891(17) 0.4792(2) 0.0238(6) Uani 1 1 d . . . . .
H8 H 1.066853 0.214532 0.476596 0.029 Uiso 1 1 calc R U . . .
C9 C 0.8404(3) 0.34334(16) 0.44478(19) 0.0177(5) Uani 1 1 d D . . . .
C1 C 0.9629(5) 0.5598(3) 0.7211(3) 0.0260(9) Uani 0.808(6) 1 d D U P A 1
C2 C 0.8833(6) 0.5680(3) 0.6271(3) 0.0253(9) Uani 0.808(6) 1 d D U P A 1
H2 H 0.835678 0.616834 0.605891 0.030 Uiso 0.808(6) 1 calc R U P A 1
C3 C 0.8733(9) 0.5052(4) 0.5643(4) 0.0232(10) Uani 0.808(6) 1 d D U P A 1
H3 H 0.817752 0.511302 0.500582 0.028 Uiso 0.808(6) 1 calc R U P A 1
C4 C 0.9441(13) 0.4333(4) 0.5939(4) 0.0216(13) Uani 0.808(6) 1 d D U P A 1
C5 C 1.0262(10) 0.4265(3) 0.6882(5) 0.0302(12) Uani 0.808(6) 1 d D U P A 1
H5 H 1.077822 0.378842 0.709361 0.036 Uiso 0.808(6) 1 calc R U P A 1
C6 C 1.0328(6) 0.4888(3) 0.7509(4) 0.0302(11) Uani 0.808(6) 1 d D U P A 1
H6 H 1.086028 0.482610 0.815082 0.036 Uiso 0.808(6) 1 calc R U P A 1
S1 S 0.9805(2) 0.63666(9) 0.80562(10) 0.0326(5) Uani 0.808(6) 1 d D U P A 1
C26 C 0.8407(6) 0.7039(3) 0.7468(3) 0.0426(13) Uani 0.808(6) 1 d D U P A 1
H26A H 0.865341 0.731637 0.695980 0.064 Uiso 0.808(6) 1 calc R U P A 1
H26B H 0.826863 0.743232 0.791946 0.064 Uiso 0.808(6) 1 calc R U P A 1
H26C H 0.753944 0.673439 0.720423 0.064 Uiso 0.808(6) 1 calc R U P A 1
C1A C 1.002(2) 0.5434(9) 0.7424(11) 0.028(2) Uani 0.192(6) 1 d D U P A 2
C2A C 0.915(3) 0.5616(11) 0.6525(11) 0.024(3) Uani 0.192(6) 1 d D U P A 2
H2B H 0.872471 0.612784 0.640054 0.029 Uiso 0.192(6) 1 calc R U P A 2
C3A C 0.892(4) 0.5053(17) 0.5808(14) 0.025(3) Uani 0.192(6) 1 d D U P A 2
H3A H 0.843687 0.520235 0.517826 0.030 Uiso 0.192(6) 1 calc R U P A 2
C4A C 0.940(6) 0.4267(18) 0.6012(17) 0.024(3) Uani 0.192(6) 1 d D U P A 2
C5A C 1.023(4) 0.4087(12) 0.6930(18) 0.025(3) Uani 0.192(6) 1 d D U P A 2
H5A H 1.054920 0.355470 0.708541 0.030 Uiso 0.192(6) 1 calc R U P A 2
C6A C 1.058(3) 0.4679(10) 0.7612(15) 0.029(3) Uani 0.192(6) 1 d D U P A 2
H6A H 1.122123 0.456294 0.821318 0.035 Uiso 0.192(6) 1 calc R U P A 2
S1A S 1.0475(9) 0.6158(4) 0.8335(5) 0.0318(15) Uani 0.192(6) 1 d D U P A 2
C26A C 0.949(2) 0.7011(7) 0.7755(12) 0.040(4) Uani 0.192(6) 1 d D U P A 2
H26D H 0.999195 0.726967 0.736034 0.059 Uiso 0.192(6) 1 calc R U P A 2
H26E H 0.937856 0.739220 0.822695 0.059 Uiso 0.192(6) 1 calc R U P A 2
H26F H 0.856308 0.683663 0.736042 0.059 Uiso 0.192(6) 1 calc R U P A 2
C10 C 0.710(3) 0.383(3) 0.3875(11) 0.017(2) Uani 0.495(7) 1 d D U P B 1
C11 C 0.608(2) 0.4148(17) 0.4250(9) 0.018(2) Uani 0.495(7) 1 d D U P B 1
H11 H 0.623240 0.413391 0.491000 0.022 Uiso 0.495(7) 1 calc R U P B 1
C12 C 0.4852(17) 0.4482(14) 0.3659(8) 0.020(2) Uani 0.495(7) 1 d D U P B 1
H12 H 0.414422 0.466338 0.391709 0.023 Uiso 0.495(7) 1 calc R U P B 1
C13 C 0.4647(13) 0.4553(7) 0.2694(8) 0.0197(17) Uani 0.495(7) 1 d D U P B 1
C14 C 0.5605(12) 0.4182(6) 0.2317(8) 0.0187(18) Uani 0.495(7) 1 d D U P B 1
H14 H 0.545121 0.419478 0.165618 0.022 Uiso 0.495(7) 1 calc R U P B 1
C15 C 0.6783(12) 0.3792(7) 0.2892(10) 0.017(2) Uani 0.495(7) 1 d D U P B 1
H15 H 0.737293 0.349623 0.261784 0.020 Uiso 0.495(7) 1 calc R U P B 1
C16 C 0.3515(14) 0.5070(6) 0.2094(8) 0.0208(16) Uani 0.495(7) 1 d D U P B 1
C17 C 0.2563(16) 0.4906(7) 0.1189(9) 0.0234(18) Uani 0.495(7) 1 d D U P B 1
N3 N 0.2304(19) 0.4176(7) 0.0677(9) 0.029(2) Uani 0.495(7) 1 d D U P B 1
O2 O 0.282(2) 0.3552(7) 0.1076(12) 0.043(3) Uani 0.495(7) 1 d D U P B 1
O3 O 0.148(2) 0.4182(11) -0.0144(10) 0.036(3) Uani 0.495(7) 1 d D U P B 1
C18 C 0.1751(19) 0.5576(8) 0.0866(10) 0.023(2) Uani 0.495(7) 1 d D U P B 1
H18 H 0.102219 0.562501 0.028770 0.028 Uiso 0.495(7) 1 calc R U P B 1
N2 N 0.2185(15) 0.6140(7) 0.1522(8) 0.022(2) Uani 0.495(7) 1 d D U P B 1
H2C H 0.183889 0.662763 0.147872 0.033 Uiso 0.495(7) 1 calc R U P B 1
C19 C 0.3261(14) 0.5854(6) 0.2283(8) 0.0209(17) Uani 0.495(7) 1 d D U P B 1
C20 C 0.3937(8) 0.6404(5) 0.3077(5) 0.0191(13) Uani 0.495(7) 1 d DG U P B 1
C21 C 0.5382(8) 0.6391(4) 0.3497(5) 0.0225(14) Uani 0.495(7) 1 d DG U P B 1
H21 H 0.594526 0.602117 0.328765 0.027 Uiso 0.495(7) 1 calc R U P B 1
C22 C 0.6002(6) 0.6918(4) 0.4225(4) 0.0241(15) Uani 0.495(7) 1 d DG U P B 1
H22 H 0.698957 0.690898 0.451205 0.029 Uiso 0.495(7) 1 calc R U P B 1
C23 C 0.5177(7) 0.7459(4) 0.4532(5) 0.0257(13) Uani 0.495(7) 1 d DG U P B 1
C24 C 0.3732(7) 0.7473(5) 0.4112(6) 0.0251(13) Uani 0.495(7) 1 d DG U P B 1
H24 H 0.316888 0.784236 0.432134 0.030 Uiso 0.495(7) 1 calc R U P B 1
C25 C 0.3112(7) 0.6945(6) 0.3384(7) 0.0229(14) Uani 0.495(7) 1 d DG U P B 1
H25 H 0.212454 0.695457 0.309694 0.027 Uiso 0.495(7) 1 calc R U P B 1
S2 S 0.6042(2) 0.81575(15) 0.5429(2) 0.0289(6) Uani 0.495(7) 1 d D U P B 1
C27 C 0.5002(9) 0.8094(6) 0.6227(6) 0.054(2) Uani 0.495(7) 1 d D U P B 1
H27A H 0.404402 0.827465 0.590745 0.081 Uiso 0.495(7) 1 calc R U P B 1
H27B H 0.541779 0.843334 0.677628 0.081 Uiso 0.495(7) 1 calc R U P B 1
H27C H 0.497947 0.753795 0.643159 0.081 Uiso 0.495(7) 1 calc R U P B 1
C10A C 0.707(3) 0.378(3) 0.3860(11) 0.017(2) Uani 0.505(7) 1 d D U P B 2
C11A C 0.608(2) 0.4071(16) 0.4275(9) 0.019(2) Uani 0.505(7) 1 d D U P B 2
H11A H 0.617395 0.394939 0.491348 0.022 Uiso 0.505(7) 1 calc R U P B 2
C12A C 0.4957(16) 0.4539(14) 0.3754(8) 0.019(2) Uani 0.505(7) 1 d D U P B 2
H12A H 0.432972 0.476540 0.405295 0.023 Uiso 0.505(7) 1 calc R U P B 2
C13A C 0.4748(12) 0.4677(7) 0.2799(7) 0.0202(17) Uani 0.505(7) 1 d D U P B 2
C14A C 0.5722(11) 0.4375(6) 0.2384(8) 0.0197(18) Uani 0.505(7) 1 d D U P B 2
H14A H 0.557982 0.445698 0.173076 0.024 Uiso 0.505(7) 1 calc R U P B 2
C15A C 0.6896(12) 0.3954(7) 0.2911(11) 0.018(2) Uani 0.505(7) 1 d D U P B 2
H15A H 0.758273 0.378336 0.262839 0.021 Uiso 0.505(7) 1 calc R U P B 2
C16A C 0.3566(13) 0.5181(6) 0.2235(8) 0.0190(15) Uani 0.505(7) 1 d D U P B 2
C17A C 0.2611(15) 0.5015(6) 0.1333(8) 0.0197(14) Uani 0.505(7) 1 d D U P B 2
N3A N 0.2366(16) 0.4283(6) 0.0826(7) 0.0220(16) Uani 0.505(7) 1 d D U P B 2
O2A O 0.3004(17) 0.3676(7) 0.1192(10) 0.031(2) Uani 0.505(7) 1 d D U P B 2
O3A O 0.154(2) 0.4278(10) 0.0007(8) 0.026(2) Uani 0.505(7) 1 d D U P B 2
C18A C 0.1772(19) 0.5678(8) 0.1016(9) 0.0210(18) Uani 0.505(7) 1 d D U P B 2
H18A H 0.106454 0.573278 0.042821 0.025 Uiso 0.505(7) 1 calc R U P B 2
N2A N 0.2150(15) 0.6225(7) 0.1696(7) 0.0194(17) Uani 0.505(7) 1 d D U P B 2
H2D H 0.175556 0.669843 0.167471 0.029 Uiso 0.505(7) 1 calc R U P B 2
C19A C 0.3252(13) 0.5948(6) 0.2445(7) 0.0190(15) Uani 0.505(7) 1 d D U P B 2
C20A C 0.3937(14) 0.6496(8) 0.3237(9) 0.0234(18) Uani 0.325(7) 1 d DG U P B 2
C21A C 0.5353(13) 0.6413(7) 0.3729(9) 0.0224(18) Uani 0.325(7) 1 d DG U P B 2
H21A H 0.589883 0.601414 0.355004 0.027 Uiso 0.325(7) 1 calc R U P B 2
C22A C 0.5969(11) 0.6916(7) 0.4484(7) 0.0236(18) Uani 0.325(7) 1 d DG U P B 2
H22A H 0.693616 0.685953 0.482047 0.028 Uiso 0.325(7) 1 calc R U P B 2
C23A C 0.5169(12) 0.7500(7) 0.4746(7) 0.0269(17) Uani 0.325(7) 1 d DG U P B 2
C24A C 0.3754(12) 0.7582(8) 0.4254(9) 0.0246(17) Uani 0.325(7) 1 d DG U P B 2
H24A H 0.320777 0.798146 0.443328 0.030 Uiso 0.325(7) 1 calc R U P B 2
C25A C 0.3138(12) 0.7080(9) 0.3499(10) 0.0220(18) Uani 0.325(7) 1 d DG U P B 2
H25A H 0.217041 0.713607 0.316284 0.026 Uiso 0.325(7) 1 calc R U P B 2
S2A S 0.5959(6) 0.8036(2) 0.5810(4) 0.0452(12) Uani 0.325(7) 1 d D U P B 2
C27A C 0.5201(12) 0.9020(6) 0.5552(8) 0.044(3) Uani 0.325(7) 1 d D U P B 2
H27D H 0.528919 0.920320 0.494736 0.066 Uiso 0.325(7) 1 calc R U P B 2
H27E H 0.569520 0.939143 0.604963 0.066 Uiso 0.325(7) 1 calc R U P B 2
H27F H 0.420616 0.899938 0.551753 0.066 Uiso 0.325(7) 1 calc R U P B 2
C20B C 0.3747(17) 0.6517(12) 0.3249(13) 0.021(2) Uani 0.180(3) 1 d DG U P C 3
C21B C 0.5146(15) 0.6551(10) 0.3794(13) 0.023(2) Uani 0.180(3) 1 d DG U P C 3
H21B H 0.580988 0.619252 0.367355 0.028 Uiso 0.180(3) 1 calc R U P C 3
C22B C 0.5574(12) 0.7109(9) 0.4515(10) 0.0226(19) Uani 0.180(3) 1 d DG U P C 3
H22B H 0.653003 0.713247 0.488724 0.027 Uiso 0.180(3) 1 calc R U P C 3
C23B C 0.4603(14) 0.7634(7) 0.4691(9) 0.0273(19) Uani 0.180(3) 1 d DG U P C 3
C24B C 0.3204(13) 0.7600(9) 0.4146(11) 0.025(2) Uani 0.180(3) 1 d DG U P C 3
H24B H 0.254056 0.795901 0.426673 0.030 Uiso 0.180(3) 1 calc R U P C 3
C25B C 0.2776(13) 0.7042(12) 0.3425(13) 0.024(2) Uani 0.180(3) 1 d DG U P C 3
H25B H 0.182038 0.701907 0.305303 0.029 Uiso 0.180(3) 1 calc R U P C 3
S2B S 0.5032(6) 0.8374(3) 0.5601(4) 0.0416(15) Uani 0.180(3) 1 d D U P C 3
C27B C 0.6603(19) 0.7966(14) 0.6414(14) 0.049(4) Uani 0.180(3) 1 d D U P C 3
H27G H 0.724100 0.778803 0.606718 0.074 Uiso 0.180(3) 1 calc R U P C 3
H27H H 0.635557 0.751071 0.674667 0.074 Uiso 0.180(3) 1 calc R U P C 3
H27I H 0.706517 0.837819 0.686974 0.074 Uiso 0.180(3) 1 calc R U P C 3

loop_
_atom_site_aniso_label
_atom_site_aniso_U_11
_atom_site_aniso_U_22
_atom_site_aniso_U_33
_atom_site_aniso_U_23
_atom_site_aniso_U_13
_atom_site_aniso_U_12
O1 0.0188(10) 0.0303(11) 0.0218(10) -0.0033(8) -0.0002(8) 0.0038(8)
N1 0.0201(11) 0.0171(11) 0.0217(11) -0.0024(9) 0.0051(9) 0.0015(9)
C7 0.0173(13) 0.0237(14) 0.0214(13) -0.0007(11) 0.0056(10) -0.0002(11)
C8 0.0225(14) 0.0217(13) 0.0259(14) -0.0025(11) 0.0054(11) 0.0042(11)
C9 0.0174(12) 0.0166(12) 0.0195(13) 0.0003(10) 0.0064(10) -0.0008(10)
C1 0.034(2) 0.0268(18) 0.0203(19) -0.0109(16) 0.0122(16) -0.0171(16)
C2 0.034(3) 0.0212(17) 0.021(2) -0.0050(17) 0.0092(17) -0.0107(17)
C3 0.028(3) 0.0247(18) 0.018(2) -0.0080(17) 0.0082(19) -0.0113(17)
C4 0.0196(18) 0.027(2) 0.0206(19) -0.0062(17) 0.0093(17) -0.0099(19)
C5 0.032(2) 0.029(2) 0.027(2) -0.007(2) 0.0063(17) -0.011(2)
C6 0.033(3) 0.034(2) 0.0221(19) -0.0073(19) 0.0061(17) -0.012(2)
S1 0.0431(10) 0.0327(7) 0.0223(6) -0.0135(5) 0.0103(6) -0.0160(7)
C26 0.076(4) 0.024(2) 0.028(2) -0.0080(17) 0.015(2) -0.004(2)
C1A 0.034(4) 0.030(4) 0.021(4) -0.009(4) 0.011(4) -0.010(4)
C2A 0.031(4) 0.024(4) 0.019(4) -0.010(4) 0.009(4) -0.008(4)
C3A 0.027(5) 0.029(4) 0.020(5) -0.004(4) 0.008(4) -0.009(4)
C4A 0.025(5) 0.026(5) 0.022(5) -0.007(5) 0.009(4) -0.007(5)
C5A 0.028(4) 0.026(5) 0.021(4) -0.013(5) 0.009(4) -0.009(5)
C6A 0.033(5) 0.030(5) 0.023(4) -0.008(4) 0.008(4) -0.009(4)
S1A 0.037(3) 0.037(3) 0.025(2) -0.013(2) 0.014(2) -0.004(2)
C26A 0.070(9) 0.022(7) 0.033(7) -0.009(6) 0.026(7) -0.004(7)
C10 0.017(3) 0.012(5) 0.021(3) 0.001(3) 0.004(3) -0.001(3)
C11 0.021(3) 0.015(5) 0.021(3) 0.002(3) 0.009(2) -0.004(3)
C12 0.016(3) 0.014(4) 0.027(3) -0.001(3) 0.004(3) -0.003(3)
C13 0.018(3) 0.012(3) 0.024(3) -0.002(2) -0.002(2) -0.004(2)
C14 0.020(3) 0.010(4) 0.022(3) -0.002(3) 0.000(2) -0.004(3)
C15 0.020(3) 0.009(4) 0.020(2) 0.000(3) 0.005(2) -0.001(3)
C16 0.018(3) 0.013(3) 0.029(3) 0.002(2) 0.003(3) 0.000(2)
C17 0.018(3) 0.018(3) 0.028(3) -0.002(2) -0.002(3) -0.001(3)
N3 0.024(3) 0.018(3) 0.035(4) -0.007(2) -0.006(3) 0.000(3)
O2 0.036(5) 0.018(4) 0.052(5) -0.009(3) -0.020(3) 0.007(4)
O3 0.026(4) 0.028(4) 0.041(5) -0.005(4) -0.009(5) 0.001(3)
C18 0.020(3) 0.018(3) 0.027(4) -0.004(3) 0.000(3) -0.003(3)
N2 0.021(3) 0.015(3) 0.027(4) 0.002(3) 0.002(3) 0.003(2)
C19 0.019(2) 0.018(3) 0.024(3) 0.000(2) 0.003(2) -0.003(2)
C20 0.022(2) 0.014(2) 0.022(3) 0.0039(19) 0.007(2) -0.002(2)
C21 0.023(2) 0.018(2) 0.027(3) 0.000(2) 0.008(2) -0.003(2)
C22 0.022(2) 0.021(2) 0.029(3) 0.001(2) 0.006(2) -0.004(2)
C23 0.029(2) 0.021(2) 0.027(3) -0.001(2) 0.008(2) -0.006(2)
C24 0.028(2) 0.022(3) 0.027(3) 0.001(2) 0.010(2) -0.001(2)
C25 0.024(2) 0.021(3) 0.023(3) 0.004(2) 0.006(2) -0.001(2)
S2 0.0274(9) 0.0319(10) 0.0291(14) -0.0070(9) 0.0108(9) -0.0064(7)
C27 0.051(4) 0.079(5) 0.044(4) -0.027(4) 0.032(3) -0.014(4)
C10A 0.017(3) 0.011(5) 0.022(3) -0.001(3) 0.003(3) -0.001(3)
C11A 0.020(3) 0.013(4) 0.023(3) 0.002(3) 0.007(2) -0.003(3)
C12A 0.017(3) 0.016(4) 0.025(3) 0.001(3) 0.009(3) -0.003(3)
C13A 0.016(3) 0.015(4) 0.027(3) 0.003(3) 0.003(2) -0.003(3)
C14A 0.020(3) 0.016(4) 0.023(3) 0.004(3) 0.006(2) -0.004(3)
C15A 0.017(3) 0.013(4) 0.023(3) -0.001(3) 0.006(2) -0.004(3)
C16A 0.014(2) 0.021(3) 0.022(3) 0.001(2) 0.005(2) -0.001(2)
C17A 0.020(3) 0.016(3) 0.024(3) -0.001(2) 0.008(2) 0.002(2)
N3A 0.021(3) 0.023(3) 0.022(3) -0.002(2) 0.007(3) 0.007(3)
O2A 0.036(5) 0.015(3) 0.037(4) -0.007(3) 0.004(4) 0.006(3)
O3A 0.027(5) 0.031(5) 0.018(3) -0.006(3) 0.003(3) 0.004(4)
C18A 0.021(3) 0.019(3) 0.021(4) 0.002(3) 0.002(3) 0.005(3)
N2A 0.022(3) 0.015(3) 0.019(3) -0.001(2) 0.004(3) 0.004(2)
C19A 0.020(2) 0.015(3) 0.022(3) 0.003(2) 0.006(2) 0.002(2)
C20A 0.026(3) 0.020(3) 0.024(3) 0.001(3) 0.008(3) -0.003(3)
C21A 0.025(3) 0.020(3) 0.024(4) 0.001(3) 0.010(3) -0.002(3)
C22A 0.024(3) 0.022(3) 0.025(4) 0.004(3) 0.008(3) -0.007(3)
C23A 0.029(3) 0.023(3) 0.027(3) -0.001(3) 0.007(3) -0.005(3)
C24A 0.028(3) 0.019(3) 0.027(3) -0.001(3) 0.009(3) -0.003(3)
C25A 0.024(3) 0.017(3) 0.025(3) 0.004(3) 0.007(3) -0.002(3)
S2A 0.058(2) 0.0382(18) 0.030(2) -0.0063(16) -0.0008(19) -0.0120(16)
C27A 0.036(5) 0.048(5) 0.048(6) -0.016(5) 0.015(4) -0.008(4)
C20B 0.022(3) 0.019(3) 0.024(4) 0.004(3) 0.007(3) -0.005(3)
C21B 0.026(3) 0.019(3) 0.025(4) 0.002(3) 0.009(3) -0.002(3)
C22B 0.024(3) 0.020(3) 0.025(3) 0.001(3) 0.008(3) -0.003(3)
C23B 0.030(3) 0.026(3) 0.027(3) -0.003(3) 0.010(3) -0.004(3)
C24B 0.027(4) 0.020(4) 0.027(4) 0.003(3) 0.007(3) -0.002(4)
C25B 0.027(4) 0.019(4) 0.025(4) 0.003(3) 0.007(3) -0.002(3)
S2B 0.039(3) 0.045(3) 0.040(3) -0.019(2) 0.012(2) 0.002(2)
C27B 0.041(7) 0.061(8) 0.039(8) -0.015(7) 0.000(6) -0.006(7)

loop_
_atom_type_symbol
_atom_type_description
_atom_type_scat_dispersion_real
_atom_type_scat_dispersion_imag
_atom_type_scat_source
C C 0.0033 0.0016 'International Tables Vol C Tables 4.2.6.8 and 6.1.1.4'
H H 0.0000 0.0000 'International Tables Vol C Tables 4.2.6.8 and 6.1.1.4'
N N 0.0061 0.0033 'International Tables Vol C Tables 4.2.6.8 and 6.1.1.4'
O O 0.0106 0.0060 'International Tables Vol C Tables 4.2.6.8 and 6.1.1.4'
S S 0.1246 0.1234 'International Tables Vol C Tables 4.2.6.8 and 6.1.1.4'

loop_
_exptl_crystal_face_index_h
_exptl_crystal_face_index_k
_exptl_crystal_face_index_l
_exptl_crystal_face_perp_dist
0.00 -1.00 -1.00 0.1210
0.00 -1.00 0.00 0.0840
0.00 1.00 0.00 0.1350
0.00 1.00 1.00 0.1370
0.00 -1.00 1.00 0.1310
0.00 1.00 -1.00 0.1350
-1.00 0.00 1.00 0.1650
1.00 1.00 -2.00 0.2270
1.00 3.00 1.00 0.1550
1.00 2.00 0.00 0.1850
2.00 -3.00 1.00 0.1630
1.00 0.00 1.00 0.1810

loop_
_geom_angle_atom_site_label_1
_geom_angle_atom_site_label_2
_geom_angle_atom_site_label_3
_geom_angle
_geom_angle_site_symmetry_1
_geom_angle_site_symmetry_3
_geom_angle_publ_flag
C8 O1 C7 105.2(2) . . ?
C8 N1 C9 104.9(2) . . ?
C9 C7 O1 107.1(2) . . ?
C9 C7 C4A 138.5(17) . . ?
O1 C7 C4A 114.3(16) . . ?
C9 C7 C4 136.7(4) . . ?
O1 C7 C4 116.1(4) . . ?
N1 C8 O1 114.2(2) . . ?
N1 C8 H8 122.9 . . ?
O1 C8 H8 122.9 . . ?
C7 C9 N1 108.7(2) . . ?
C7 C9 C10A 131.8(14) . . ?
N1 C9 C10A 119.5(13) . . ?
C7 C9 C10 128.9(14) . . ?
N1 C9 C10 122.3(14) . . ?
C6 C1 C2 119.3(3) . . ?
C6 C1 S1 117.5(3) . . ?
C2 C1 S1 123.2(4) . . ?
C3 C2 C1 120.4(4) . . ?
C3 C2 H2 119.8 . . ?
C1 C2 H2 119.8 . . ?
C2 C3 C4 120.6(4) . . ?
C2 C3 H3 119.7 . . ?
C4 C3 H3 119.7 . . ?
C3 C4 C5 118.3(4) . . ?
C3 C4 C7 120.9(5) . . ?
C5 C4 C7 120.8(5) . . ?
C6 C5 C4 120.6(5) . . ?
C6 C5 H5 119.7 . . ?
C4 C5 H5 119.7 . . ?
C1 C6 C5 120.8(4) . . ?
C1 C6 H6 119.6 . . ?
C5 C6 H6 119.6 . . ?
C1 S1 C26 102.1(2) . . ?
S1 C26 H26A 109.5 . . ?
S1 C26 H26B 109.5 . . ?
H26A C26 H26B 109.5 . . ?
S1 C26 H26C 109.5 . . ?
H26A C26 H26C 109.5 . . ?
H26B C26 H26C 109.5 . . ?
C6A C1A C2A 119.6(9) . . ?
C6A C1A S1A 118.3(10) . . ?
C2A C1A S1A 122.0(10) . . ?
C3A C2A C1A 120.3(11) . . ?
C3A C2A H2B 119.9 . . ?
C1A C2A H2B 119.9 . . ?
C2A C3A C4A 120.1(11) . . ?
C2A C3A H3A 120.0 . . ?
C4A C3A H3A 120.0 . . ?
C3A C4A C5A 118.5(10) . . ?
C3A C4A C7 123.2(19) . . ?
C5A C4A C7 117.2(17) . . ?
C6A C5A C4A 120.5(11) . . ?
C6A C5A H5A 119.8 . . ?
C4A C5A H5A 119.8 . . ?
C1A C6A C5A 120.4(11) . . ?
C1A C6A H6A 119.8 . . ?
C5A C6A H6A 119.8 . . ?
C1A S1A C26A 101.2(7) . . ?
S1A C26A H26D 109.5 . . ?
S1A C26A H26E 109.5 . . ?
H26D C26A H26E 109.5 . . ?
S1A C26A H26F 109.5 . . ?
H26D C26A H26F 109.5 . . ?
H26E C26A H26F 109.5 . . ?
C11 C10 C15 118.0(7) . . ?
C11 C10 C9 123.7(11) . . ?
C15 C10 C9 117.6(11) . . ?
C12 C11 C10 120.4(7) . . ?
C12 C11 H11 119.8 . . ?
C10 C11 H11 119.8 . . ?
C13 C12 C11 120.8(7) . . ?
C13 C12 H12 119.6 . . ?
C11 C12 H12 119.6 . . ?
C14 C13 C12 118.2(5) . . ?
C14 C13 C16 120.4(7) . . ?
C12 C13 C16 121.2(7) . . ?
C15 C14 C13 121.1(6) . . ?
C15 C14 H14 119.4 . . ?
C13 C14 H14 119.4 . . ?
C14 C15 C10 120.2(7) . . ?
C14 C15 H15 119.9 . . ?
C10 C15 H15 119.9 . . ?
C19 C16 C17 105.4(5) . . ?
C19 C16 C13 125.5(6) . . ?
C17 C16 C13 128.9(6) . . ?
C18 C17 N3 121.1(6) . . ?
C18 C17 C16 109.2(5) . . ?
N3 C17 C16 129.5(6) . . ?
O2 N3 O3 122.3(8) . . ?
O2 N3 C17 119.0(7) . . ?
O3 N3 C17 118.5(7) . . ?
N2 C18 C17 106.9(6) . . ?
N2 C18 H18 126.5 . . ?
C17 C18 H18 126.5 . . ?
C18 N2 C19 110.8(5) . . ?
C18 N2 H2C 124.6 . . ?
C19 N2 H2C 124.6 . . ?
C16 C19 N2 107.7(5) . . ?
C16 C19 C20 132.9(6) . . ?
N2 C19 C20 119.3(6) . . ?
C21 C20 C25 120.0 . . ?
C21 C20 C19 120.6(5) . . ?
C25 C20 C19 119.4(5) . . ?
C20 C21 C22 120.0 . . ?
C20 C21 H21 120.0 . . ?
C22 C21 H21 120.0 . . ?
C21 C22 C23 120.0 . . ?
C21 C22 H22 120.0 . . ?
C23 C22 H22 120.0 . . ?
C24 C23 C22 120.0 . . ?
C24 C23 S2 121.9(3) . . ?
C22 C23 S2 118.0(3) . . ?
C25 C24 C23 120.0 . . ?
C25 C24 H24 120.0 . . ?
C23 C24 H24 120.0 . . ?
C24 C25 C20 120.0 . . ?
C24 C25 H25 120.0 . . ?
C20 C25 H25 120.0 . . ?
C23 S2 C27 102.1(4) . . ?
S2 C27 H27A 109.5 . . ?
S2 C27 H27B 109.5 . . ?
H27A C27 H27B 109.5 . . ?
S2 C27 H27C 109.5 . . ?
H27A C27 H27C 109.5 . . ?
H27B C27 H27C 109.5 . . ?
C11A C10A C15A 119.0(7) . . ?
C11A C10A C9 120.3(10) . . ?
C15A C10A C9 119.6(13) . . ?
C12A C11A C10A 120.3(7) . . ?
C12A C11A H11A 119.9 . . ?
C10A C11A H11A 119.9 . . ?
C13A C12A C11A 120.6(6) . . ?
C13A C12A H12A 119.7 . . ?
C11A C12A H12A 119.7 . . ?
C12A C13A C14A 118.9(5) . . ?
C12A C13A C16A 121.3(6) . . ?
C14A C13A C16A 119.7(6) . . ?
C15A C14A C13A 121.0(6) . . ?
C15A C14A H14A 119.5 . . ?
C13A C14A H14A 119.5 . . ?
C14A C15A C10A 120.1(6) . . ?
C14A C15A H15A 120.0 . . ?
C10A C15A H15A 120.0 . . ?
C19A C16A C17A 105.2(5) . . ?
C19A C16A C13A 126.5(6) . . ?
C17A C16A C13A 128.0(6) . . ?
C18A C17A N3A 121.3(6) . . ?
C18A C17A C16A 109.3(5) . . ?
N3A C17A C16A 129.0(6) . . ?
O2A N3A O3A 121.8(8) . . ?
O2A N3A C17A 119.3(7) . . ?
O3A N3A C17A 118.8(7) . . ?
N2A C18A C17A 106.6(5) . . ?
N2A C18A H18A 126.7 . . ?
C17A C18A H18A 126.7 . . ?
C18A N2A C19A 110.9(5) . . ?
C18A N2A H2D 124.6 . . ?
C19A N2A H2D 124.6 . . ?
C16A C19A N2A 107.9(5) . . ?
C16A C19A C20A 132.2(6) . . ?
N2A C19A C20A 119.7(6) . . ?
C21A C20A C25A 120.0 . . ?
C21A C20A C19A 120.6(6) . . ?
C25A C20A C19A 119.3(6) . . ?
C20A C21A C22A 120.0 . . ?
C20A C21A H21A 120.0 . . ?
C22A C21A H21A 120.0 . . ?
C23A C22A C21A 120.0 . . ?
C23A C22A H22A 120.0 . . ?
C21A C22A H22A 120.0 . . ?
C22A C23A C24A 120.0 . . ?
C22A C23A S2A 117.7(5) . . ?
C24A C23A S2A 121.8(5) . . ?
C23A C24A C25A 120.0 . . ?
C23A C24A H24A 120.0 . . ?
C25A C24A H24A 120.0 . . ?
C24A C25A C20A 120.0 . . ?
C24A C25A H25A 120.0 . . ?
C20A C25A H25A 120.0 . . ?
C23A S2A C27A 102.9(5) . . ?
S2A C27A H27D 109.5 . . ?
S2A C27A H27E 109.5 . . ?
H27D C27A H27E 109.5 . . ?
S2A C27A H27F 109.5 . . ?
H27D C27A H27F 109.5 . . ?
H27E C27A H27F 109.5 . . ?
C21B C20B C25B 120.0 . . ?
C22B C21B C20B 120.0 . . ?
C22B C21B H21B 120.0 . . ?
C20B C21B H21B 120.0 . . ?
C21B C22B C23B 120.0 . . ?
C21B C22B H22B 120.0 . . ?
C23B C22B H22B 120.0 . . ?
C24B C23B C22B 120.0 . . ?
C24B C23B S2B 116.1(8) . . ?
C22B C23B S2B 123.9(8) . . ?
C23B C24B C25B 120.0 . . ?
C23B C24B H24B 120.0 . . ?
C25B C24B H24B 120.0 . . ?
C24B C25B C20B 120.0 . . ?
C24B C25B H25B 120.0 . . ?
C20B C25B H25B 120.0 . . ?
C23B S2B C27B 102.1(8) . . ?
S2B C27B H27G 109.5 . . ?
S2B C27B H27H 109.5 . . ?
H27G C27B H27H 109.5 . . ?
S2B C27B H27I 109.5 . . ?
H27G C27B H27I 109.5 . . ?
H27H C27B H27I 109.5 . . ?

loop_
_geom_bond_atom_site_label_1
_geom_bond_atom_site_label_2
_geom_bond_distance
_geom_bond_site_symmetry_2
_geom_bond_publ_flag
O1 C8 1.350(3) . ?
O1 C7 1.385(3) . ?
N1 C8 1.291(4) . ?
N1 C9 1.403(3) . ?
C7 C9 1.361(4) . ?
C7 C4A 1.462(9) . ?
C7 C4 1.462(4) . ?
C8 H8 0.9500 . ?
C9 C10A 1.477(6) . ?
C9 C10 1.483(6) . ?
C1 C6 1.380(6) . ?
C1 C2 1.394(6) . ?
C1 S1 1.771(3) . ?
C2 C3 1.390(5) . ?
C2 H2 0.9500 . ?
C3 C4 1.398(5) . ?
C3 H3 0.9500 . ?
C4 C5 1.403(5) . ?
C5 C6 1.388(6) . ?
C5 H5 0.9500 . ?
C6 H6 0.9500 . ?
S1 C26 1.802(5) . ?
C26 H26A 0.9800 . ?
C26 H26B 0.9800 . ?
C26 H26C 0.9800 . ?
C1A C6A 1.377(11) . ?
C1A C2A 1.392(11) . ?
C1A S1A 1.774(8) . ?
C2A C3A 1.390(9) . ?
C2A H2B 0.9500 . ?
C3A C4A 1.399(10) . ?
C3A H3A 0.9500 . ?
C4A C5A 1.404(9) . ?
C5A C6A 1.386(10) . ?
C5A H5A 0.9500 . ?
C6A H6A 0.9500 . ?
S1A C26A 1.800(11) . ?
C26A H26D 0.9800 . ?
C26A H26E 0.9800 . ?
C26A H26F 0.9800 . ?
C10 C11 1.403(6) . ?
C10 C15 1.404(10) . ?
C11 C12 1.396(8) . ?
C11 H11 0.9500 . ?
C12 C13 1.395(6) . ?
C12 H12 0.9500 . ?
C13 C14 1.393(7) . ?
C13 C16 1.488(6) . ?
C14 C15 1.392(6) . ?
C14 H14 0.9500 . ?
C15 H15 0.9500 . ?
C16 C19 1.381(7) . ?
C16 C17 1.424(7) . ?
C17 C18 1.382(6) . ?
C17 N3 1.421(7) . ?
N3 O2 1.233(6) . ?
N3 O3 1.252(6) . ?
C18 N2 1.333(7) . ?
C18 H18 0.9500 . ?
N2 C19 1.392(6) . ?
N2 H2C 0.8800 . ?
C19 C20 1.491(6) . ?
C20 C21 1.3900 . ?
C20 C25 1.3900 . ?
C21 C22 1.3900 . ?
C21 H21 0.9500 . ?
C22 C23 1.3900 . ?
C22 H22 0.9500 . ?
C23 C24 1.3900 . ?
C23 S2 1.790(4) . ?
C24 C25 1.3900 . ?
C24 H24 0.9500 . ?
C25 H25 0.9500 . ?
S2 C27 1.801(7) . ?
C27 H27A 0.9800 . ?
C27 H27B 0.9800 . ?
C27 H27C 0.9800 . ?
C10A C11A 1.400(6) . ?
C10A C15A 1.402(10) . ?
C11A C12A 1.396(7) . ?
C11A H11A 0.9500 . ?
C12A C13A 1.394(6) . ?
C12A H12A 0.9500 . ?
C13A C14A 1.395(6) . ?
C13A C16A 1.488(6) . ?
C14A C15A 1.391(6) . ?
C14A H14A 0.9500 . ?
C15A H15A 0.9500 . ?
C16A C19A 1.377(7) . ?
C16A C17A 1.423(7) . ?
C17A C18A 1.384(6) . ?
C17A N3A 1.420(7) . ?
N3A O2A 1.235(6) . ?
N3A O3A 1.252(6) . ?
C18A N2A 1.333(7) . ?
C18A H18A 0.9500 . ?
N2A C19A 1.390(6) . ?
N2A H2D 0.8800 . ?
C19A C20A 1.488(6) . ?
C20A C21A 1.3900 . ?
C20A C25A 1.3900 . ?
C21A C22A 1.3900 . ?
C21A H21A 0.9500 . ?
C22A C23A 1.3900 . ?
C22A H22A 0.9500 . ?
C23A C24A 1.3900 . ?
C23A S2A 1.784(5) . ?
C24A C25A 1.3900 . ?
C24A H24A 0.9500 . ?
C25A H25A 0.9500 . ?
S2A C27A 1.804(9) . ?
C27A H27D 0.9800 . ?
C27A H27E 0.9800 . ?
C27A H27F 0.9800 . ?
C20B C21B 1.3900 . ?
C20B C25B 1.3900 . ?
C21B C22B 1.3900 . ?
C21B H21B 0.9500 . ?
C22B C23B 1.3900 . ?
C22B H22B 0.9500 . ?
C23B C24B 1.3900 . ?
C23B S2B 1.790(9) . ?
C24B C25B 1.3900 . ?
C24B H24B 0.9500 . ?
C25B H25B 0.9500 . ?
S2B C27B 1.804(15) . ?
C27B H27G 0.9800 . ?
C27B H27H 0.9800 . ?
C27B H27I 0.9800 . ?

loop_
_geom_hbond_atom_site_label_D
_geom_hbond_atom_site_label_H
_geom_hbond_atom_site_label_A
_geom_hbond_distance_DH
_geom_hbond_distance_HA
_geom_hbond_distance_DA
_geom_hbond_angle_DHA
_geom_hbond_site_symmetry_A
N2 H2C N1 0.88 2.12 2.955(11) 158.3 2_655
N2A H2D N1 0.88 2.12 2.889(11) 145.6 2_655

loop_
_geom_torsion_atom_site_label_1
_geom_torsion_atom_site_label_2
_geom_torsion_atom_site_label_3
_geom_torsion_atom_site_label_4
_geom_torsion
_geom_torsion_site_symmetry_1
_geom_torsion_site_symmetry_2
_geom_torsion_site_symmetry_3
_geom_torsion_site_symmetry_4
_geom_torsion_publ_flag
C8 O1 C7 C9 0.5(3) . . . . ?
C8 O1 C7 C4A 177(3) . . . . ?
C8 O1 C7 C4 -176.4(6) . . . . ?
C9 N1 C8 O1 -0.2(3) . . . . ?
C7 O1 C8 N1 -0.2(3) . . . . ?
O1 C7 C9 N1 -0.7(3) . . . . ?
C4A C7 C9 N1 -175(4) . . . . ?
C4 C7 C9 N1 175.3(8) . . . . ?
O1 C7 C9 C10A -180(2) . . . . ?
C4A C7 C9 C10A 6(4) . . . . ?
O1 C7 C9 C10 -177.0(19) . . . . ?
C4 C7 C9 C10 -1(2) . . . . ?
C8 N1 C9 C7 0.6(3) . . . . ?
C8 N1 C9 C10A 179.9(18) . . . . ?
C8 N1 C9 C10 177.2(19) . . . . ?
C6 C1 C2 C3 0.6(9) . . . . ?
S1 C1 C2 C3 -179.8(6) . . . . ?
C1 C2 C3 C4 -0.8(13) . . . . ?
C2 C3 C4 C5 -0.6(16) . . . . ?
C2 C3 C4 C7 178.4(8) . . . . ?
C9 C7 C4 C3 -19.2(16) . . . . ?
O1 C7 C4 C3 156.6(9) . . . . ?
C9 C7 C4 C5 159.8(6) . . . . ?
O1 C7 C4 C5 -24.4(12) . . . . ?
C3 C4 C5 C6 2.1(15) . . . . ?
C7 C4 C5 C6 -176.9(9) . . . . ?
C2 C1 C6 C5 1.0(9) . . . . ?
S1 C1 C6 C5 -178.7(6) . . . . ?
C4 C5 C6 C1 -2.4(12) . . . . ?
C6 C1 S1 C26 -165.3(4) . . . . ?
C2 C1 S1 C26 15.0(5) . . . . ?
C6A C1A C2A C3A -3(4) . . . . ?
S1A C1A C2A C3A 174(3) . . . . ?
C1A C2A C3A C4A 8(6) . . . . ?
C2A C3A C4A C5A -6(8) . . . . ?
C2A C3A C4A C7 -174(4) . . . . ?
C9 C7 C4A C3A -39(8) . . . . ?
O1 C7 C4A C3A 147(5) . . . . ?
C9 C7 C4A C5A 154(3) . . . . ?
O1 C7 C4A C5A -21(6) . . . . ?
C3A C4A C5A C6A -1(7) . . . . ?
C7 C4A C5A C6A 167(4) . . . . ?
C2A C1A C6A C5A -4(4) . . . . ?
S1A C1A C6A C5A 178(3) . . . . ?
C4A C5A C6A C1A 6(6) . . . . ?
C6A C1A S1A C26A -180(2) . . . . ?
C2A C1A S1A C26A 3(2) . . . . ?
C7 C9 C10 C11 -45(4) . . . . ?
N1 C9 C10 C11 139(3) . . . . ?
C7 C9 C10 C15 145(3) . . . . ?
N1 C9 C10 C15 -31(5) . . . . ?
C15 C10 C11 C12 -6(5) . . . . ?
C9 C10 C11 C12 -177(4) . . . . ?
C10 C11 C12 C13 -4(4) . . . . ?
C11 C12 C13 C14 9(3) . . . . ?
C11 C12 C13 C16 -166(2) . . . . ?
C12 C13 C14 C15 -3.9(16) . . . . ?
C16 C13 C14 C15 170.7(10) . . . . ?
C13 C14 C15 C10 -6(3) . . . . ?
C11 C10 C15 C14 11(5) . . . . ?
C9 C10 C15 C14 -178(2) . . . . ?
C14 C13 C16 C19 -125.0(15) . . . . ?
C12 C13 C16 C19 50(2) . . . . ?
C14 C13 C16 C17 49(2) . . . . ?
C12 C13 C16 C17 -136.6(18) . . . . ?
C19 C16 C17 C18 -1.2(19) . . . . ?
C13 C16 C17 C18 -176.0(15) . . . . ?
C19 C16 C17 N3 -175.3(18) . . . . ?
C13 C16 C17 N3 10(3) . . . . ?
C18 C17 N3 O2 -163(2) . . . . ?
C16 C17 N3 O2 10(3) . . . . ?
C18 C17 N3 O3 11(3) . . . . ?
C16 C17 N3 O3 -175(2) . . . . ?
N3 C17 C18 N2 176.0(17) . . . . ?
C16 C17 C18 N2 1(2) . . . . ?
C17 C18 N2 C19 -1(2) . . . . ?
C17 C16 C19 N2 0.7(17) . . . . ?
C13 C16 C19 N2 175.7(13) . . . . ?
C17 C16 C19 C20 -176.1(15) . . . . ?
C13 C16 C19 C20 -1(2) . . . . ?
C18 N2 C19 C16 0.1(19) . . . . ?
C18 N2 C19 C20 177.4(14) . . . . ?
C16 C19 C20 C21 38(2) . . . . ?
N2 C19 C20 C21 -139.0(12) . . . . ?
C16 C19 C20 C25 -143.7(15) . . . . ?
N2 C19 C20 C25 39.7(15) . . . . ?
C25 C20 C21 C22 0.0 . . . . ?
C19 C20 C21 C22 178.7(8) . . . . ?
C20 C21 C22 C23 0.0 . . . . ?
C21 C22 C23 C24 0.0 . . . . ?
C21 C22 C23 S2 -176.9(6) . . . . ?
C22 C23 C24 C25 0.0 . . . . ?
S2 C23 C24 C25 176.8(6) . . . . ?
C23 C24 C25 C20 0.0 . . . . ?
C21 C20 C25 C24 0.0 . . . . ?
C19 C20 C25 C24 -178.7(8) . . . . ?
C24 C23 S2 C27 49.5(6) . . . . ?
C22 C23 S2 C27 -133.7(5) . . . . ?
C7 C9 C10A C11A -42(4) . . . . ?
N1 C9 C10A C11A 139(2) . . . . ?
C7 C9 C10A C15A 126(2) . . . . ?
N1 C9 C10A C15A -53(4) . . . . ?
C15A C10A C11A C12A -1(5) . . . . ?
C9 C10A C11A C12A 167(4) . . . . ?
C10A C11A C12A C13A 5(4) . . . . ?
C11A C12A C13A C14A -3(3) . . . . ?
C11A C12A C13A C16A -179(2) . . . . ?
C12A C13A C14A C15A -1.1(16) . . . . ?
C16A C13A C14A C15A 175.0(10) . . . . ?
C13A C14A C15A C10A 4(3) . . . . ?
C11A C10A C15A C14A -3(5) . . . . ?
C9 C10A C15A C14A -172(2) . . . . ?
C12A C13A C16A C19A 53(2) . . . . ?
C14A C13A C16A C19A -123.0(15) . . . . ?
C12A C13A C16A C17A -133.6(17) . . . . ?
C14A C13A C16A C17A 50.3(18) . . . . ?
C19A C16A C17A C18A 1.0(17) . . . . ?
C13A C16A C17A C18A -173.4(14) . . . . ?
C19A C16A C17A N3A -172.3(16) . . . . ?
C13A C16A C17A N3A 13(2) . . . . ?
C18A C17A N3A O2A -169.9(18) . . . . ?
C16A C17A N3A O2A 3(2) . . . . ?
C18A C17A N3A O3A 12(2) . . . . ?
C16A C17A N3A O3A -175.3(19) . . . . ?
N3A C17A C18A N2A 172.2(15) . . . . ?
C16A C17A C18A N2A -1.8(19) . . . . ?
C17A C18A N2A C19A 1.9(19) . . . . ?
C17A C16A C19A N2A 0.1(16) . . . . ?
C13A C16A C19A N2A 174.7(13) . . . . ?
C17A C16A C19A C20A -173.9(15) . . . . ?
C13A C16A C19A C20A 1(2) . . . . ?
C18A N2A C19A C16A -1.3(18) . . . . ?
C18A N2A C19A C20A 173.6(15) . . . . ?
C16A C19A C20A C21A 25(2) . . . . ?
N2A C19A C20A C21A -148.6(13) . . . . ?
C16A C19A C20A C25A -153.4(14) . . . . ?
N2A C19A C20A C25A 33.1(17) . . . . ?
C25A C20A C21A C22A 0.0 . . . . ?
C19A C20A C21A C22A -178.2(14) . . . . ?
C20A C21A C22A C23A 0.0 . . . . ?
C21A C22A C23A C24A 0.0 . . . . ?
C21A C22A C23A S2A 172.0(10) . . . . ?
C22A C23A C24A C25A 0.0 . . . . ?
S2A C23A C24A C25A -171.6(11) . . . . ?
C23A C24A C25A C20A 0.0 . . . . ?
C21A C20A C25A C24A 0.0 . . . . ?
C19A C20A C25A C24A 178.3(14) . . . . ?
C22A C23A S2A C27A 146.2(8) . . . . ?
C24A C23A S2A C27A -42.0(9) . . . . ?
C25B C20B C21B C22B 0.0 . . . . ?
C20B C21B C22B C23B 0.0 . . . . ?
C21B C22B C23B C24B 0.0 . . . . ?
C21B C22B C23B S2B 179.8(13) . . . . ?
C22B C23B C24B C25B 0.0 . . . . ?
S2B C23B C24B C25B -179.8(12) . . . . ?
C23B C24B C25B C20B 0.0 . . . . ?
C21B C20B C25B C24B 0.0 . . . . ?
C24B C23B S2B C27B 156.2(12) . . . . ?
C22B C23B S2B C27B -23.6(13) . . . . ?
